data_1573900
loop_
_publ_author_name
'Gorelova, Liudmila'
'Britvin, Sergey'
'Krzhizhanovskaya, Maria'
'Vereshchagin, Oleg'
'Kasatkin, Anatoly'
'Krivovichev, Sergey'

_publ_section_title
;
 Crystal structure stability and phase transition of celsian, BaAl2Si2O8,
 up to 1100 \%C / 22&#x00A0;GPa
;
_journal_issue 24
_journal_name_full 'Ceramics International'
_journal_page_first 54770
_journal_page_last 54777
_journal_paper_doi 10.1016/j.ceramint.2024.10.336
_journal_volume 50
_journal_year 2024
_chemical_formula_moiety 'Al2 Ba O8 Si2'
_chemical_formula_sum 'Al2 Ba O8 Si2'
_chemical_formula_weight 375.48
_chemical_name_mineral Celsian
_space_group_crystal_system monoclinic
_space_group_IT_number 14
_space_group_name_Hall '-P 2ybc'
_space_group_name_H-M_alt 'P 1 21/c 1'
_atom_sites_solution_primary dual
_atom_sites_solution_secondary difmap
_cell_angle_alpha 90
_cell_angle_beta 114.86(2)
_cell_angle_gamma 90
_cell_formula_units_Z 8
_cell_length_a 7.056(1)
_cell_length_b 25.682(2)
_cell_length_c 8.385(2)
_cell_measurement_pressure 5000000
_cell_measurement_reflns_used 206
_cell_measurement_temperature 293(2)
_cell_measurement_theta_max 18.6590
_cell_measurement_theta_min 2.5960
_cell_volume 1378.7(5)
_computing_cell_refinement 'CrysAlisPro 1.171.41.86a (Rigaku OD, 2020)'
_computing_data_collection 'CrysAlisPro 1.171.41.86a (Rigaku OD, 2020)'
_computing_data_reduction 'CrysAlisPro 1.171.41.86a (Rigaku OD, 2020)'
_computing_molecular_graphics 'Olex2 1.5 (Dolomanov et al., 2009)'
_computing_structure_refinement 'SHELXL 2018/3 (Sheldrick, 2015)'
_computing_structure_solution 'SHELXT 2018  (Sheldrick, 2015)'
_diffrn_ambient_temperature 293(2)
_diffrn_detector
;
 Perkin Elmer XRD 1621 (CsI bonded amorphous silicon)
;
_diffrn_measured_fraction_theta_full 0.446
_diffrn_measured_fraction_theta_max 0.443
_diffrn_measurement_details
;
List of Runs (angles in degrees, time in seconds):

  # Type    Start    End  Width  t~exp~   \w     \q     \k     \f   Frames
--------------------------------------------------------------------------
  1  \f    167.00 192.50   0.50    1.00   0.00   0.00   0.00    --    51
;
_diffrn_measurement_device 'DESY PetraIII, DAC at P02.2 beamline'
_diffrn_measurement_device_type '1-circle goniometer'
_diffrn_measurement_method '\f scans'
_diffrn_radiation_monochromator synchrotron
_diffrn_radiation_probe x-ray
_diffrn_radiation_type synchrotron
_diffrn_radiation_wavelength 0.41106
_diffrn_reflns_av_R_equivalents 0.0345
_diffrn_reflns_av_unetI/netI 0.0915
_diffrn_reflns_Laue_measured_fraction_full 0.446
_diffrn_reflns_Laue_measured_fraction_max 0.443
_diffrn_reflns_limit_h_max 8
_diffrn_reflns_limit_h_min -8
_diffrn_reflns_limit_k_max 25
_diffrn_reflns_limit_k_min -31
_diffrn_reflns_limit_l_max 8
_diffrn_reflns_limit_l_min -4
_diffrn_reflns_number 1456
_diffrn_reflns_point_group_measured_fraction_full 0.446
_diffrn_reflns_point_group_measured_fraction_max 0.443
_diffrn_reflns_theta_full 14.279
_diffrn_reflns_theta_max 14.745
_diffrn_reflns_theta_min 1.896
_diffrn_source synchrotron
_exptl_absorpt_coefficient_mu 1.459
_exptl_absorpt_correction_T_max 1.00000
_exptl_absorpt_correction_T_min 0.46666
_exptl_absorpt_correction_type multi-scan
_exptl_absorpt_process_details
;
CrysAlisPro 1.171.41.86a (Rigaku Oxford Diffraction, 2020)
Empirical absorption correction using spherical harmonics,
implemented in SCALE3 ABSPACK scaling algorithm.
;
_exptl_crystal_colour colorless
_exptl_crystal_density_diffrn 3.618
_exptl_crystal_density_meas .
_exptl_crystal_density_method 'not measured'
_exptl_crystal_description block
_exptl_crystal_F_000 1392
_exptl_crystal_size_max 0.02
_exptl_crystal_size_mid 0.02
_exptl_crystal_size_min 0.02
_refine_diff_density_max 1.587
_refine_diff_density_min -1.491
_refine_diff_density_rms 0.453
_refine_ls_extinction_coef .
_refine_ls_extinction_method none
_refine_ls_goodness_of_fit_ref 0.909
_refine_ls_matrix_type full
_refine_ls_number_parameters 115
_refine_ls_number_reflns 1217
_refine_ls_number_restraints 0
_refine_ls_restrained_S_all 0.909
_refine_ls_R_factor_all 0.0951
_refine_ls_R_factor_gt 0.0615
_refine_ls_shift/su_max 0.000
_refine_ls_shift/su_mean 0.000
_refine_ls_structure_factor_coef Fsqd
_refine_ls_weighting_details 'w=1/[\s^2^(Fo^2^)+(0.0837P)^2^] where P=(Fo^2^+2Fc^2^)/3'
_refine_ls_weighting_scheme calc
_refine_ls_wR_factor_gt 0.1589
_refine_ls_wR_factor_ref 0.1996
_reflns_Friedel_coverage 0.000
_reflns_Friedel_fraction_full .
_reflns_Friedel_fraction_max .
_reflns_number_gt 593
_reflns_number_total 1217
_reflns_threshold_expression 'I > 2\s(I)'
_cod_data_source_file ceri_43634_cel_p01_s4_Celsian_5GPa_mmc3.cif
_cod_data_source_block cel_p01_s4_Celsian_5GPa
_cod_original_cell_volume 1378.7(4)
_cod_database_code 1573900

loop_
_space_group_symop_operation_xyz
'x, y, z'
'-x, y+1/2, -z+1/2'
'-x, -y, -z'
'x, -y-1/2, z-1/2'

loop_
_atom_site_label
_atom_site_type_symbol
_atom_site_fract_x
_atom_site_fract_y
_atom_site_fract_z
_atom_site_U_iso_or_equiv
_atom_site_adp_type
_atom_site_occupancy
_atom_site_site_symmetry_order
_atom_site_calc_flag
_atom_site_refinement_flags_posn
_atom_site_refinement_flags_adp
_atom_site_refinement_flags_occupancy
_atom_site_disorder_assembly
_atom_site_disorder_group
Ba1 Ba 0.62936(16) 0.37558(4) 0.0402(2) 0.0099(5) Uani 1 1 d . . . . .
Ba2 Ba 1.34962(16) 0.37433(4) 0.4814(2) 0.0095(5) Uani 1 1 d . . . . .
Si1 Si 0.2913(7) 0.27934(18) 0.7657(10) 0.0084(10) Uiso 0.5 1 d . . P . .
Si2 Si 0.2847(7) 0.47144(19) 0.7560(10) 0.0088(11) Uiso 0.5 1 d . . P . .
Si3 Si 0.7334(7) 0.28568(19) 0.7610(9) 0.0069(10) Uiso 0.5 1 d . . P . .
Si4 Si 0.7275(7) 0.46318(18) 0.7533(9) 0.0070(10) Uiso 0.5 1 d . . P . .
Si5 Si 0.8600(7) 0.31330(17) 0.4559(10) 0.0069(10) Uiso 0.5 1 d . . P . .
Si6 Si 1.1553(8) 0.43676(17) 1.0627(10) 0.0070(10) Uiso 0.5 1 d . . P . .
Si7 Si 1.1643(7) 0.31731(18) 1.0656(10) 0.0080(10) Uiso 0.5 1 d . . P . .
Si8 Si 0.8513(7) 0.43266(17) 0.4532(10) 0.0072(10) Uiso 0.5 1 d . . P . .
Al1 Al 0.2913(7) 0.27934(18) 0.7657(10) 0.0084(10) Uiso 0.5 1 d . . P . .
Al2 Al 0.2847(7) 0.47144(19) 0.7560(10) 0.0088(11) Uiso 0.5 1 d . . P . .
Al3 Al 0.7334(7) 0.28568(19) 0.7610(9) 0.0069(10) Uiso 0.5 1 d . . P . .
Al4 Al 0.7275(7) 0.46318(18) 0.7533(9) 0.0070(10) Uiso 0.5 1 d . . P . .
Al5 Al 0.8600(7) 0.31330(17) 0.4559(10) 0.0069(10) Uiso 0.5 1 d . . P . .
Al6 Al 1.1553(8) 0.43676(17) 1.0627(10) 0.0070(10) Uiso 0.5 1 d . . P . .
Al7 Al 1.1643(7) 0.31731(18) 1.0656(10) 0.0080(10) Uiso 0.5 1 d . . P . .
Al8 Al 0.8513(7) 0.43266(17) 0.4532(10) 0.0072(10) Uiso 0.5 1 d . . P . .
O1 O 0.8985(18) 0.4362(4) 0.944(2) 0.011(3) Uiso 1 1 d . . . . .
O2 O 0.9120(19) 0.3141(5) 0.948(3) 0.020(3) Uiso 1 1 d . . . . .
O3 O 1.1105(19) 0.3054(5) 0.581(3) 0.015(3) Uiso 1 1 d . . . . .
O4 O 0.8490(17) 0.3729(4) 0.370(2) 0.011(3) Uiso 1 1 d . . . . .
O5 O 0.1048(19) 0.4453(4) 0.577(3) 0.014(3) Uiso 1 1 d . . . . .
O6 O 0.716(2) 0.4344(4) 0.577(3) 0.017(3) Uiso 1 1 d . . . . .
O7 O 0.7237(19) 0.3113(5) 0.580(3) 0.015(3) Uiso 1 1 d . . . . .
O8 O 0.5084(14) 0.3048(4) 0.7635(19) 0.004(2) Uiso 1 1 d . . . . .
O9 O 0.5025(15) 0.4450(4) 0.757(2) 0.006(3) Uiso 1 1 d . . . . .
O10 O 1.232(2) 0.3783(5) 1.147(3) 0.020(3) Uiso 1 1 d . . . . .
O11 O 1.229(2) 0.4735(5) 1.243(3) 0.019(3) Uiso 1 1 d . . . . .
O12 O 0.7630(19) 0.2236(5) 0.778(3) 0.016(3) Uiso 1 1 d . . . . .
O13 O 0.299(2) 0.3024(5) 0.950(3) 0.023(3) Uiso 1 1 d . . . . .
O14 O 1.289(2) 0.4509(5) 0.947(3) 0.018(3) Uiso 1 1 d . . . . .
O15 O 0.2620(19) 0.2151(5) 0.759(3) 0.016(3) Uiso 1 1 d . . . . .
O16 O 0.732(2) 0.4647(5) 0.263(3) 0.022(3) Uiso 1 1 d . . . . .

loop_
_atom_site_aniso_label
_atom_site_aniso_U_11
_atom_site_aniso_U_22
_atom_site_aniso_U_33
_atom_site_aniso_U_23
_atom_site_aniso_U_13
_atom_site_aniso_U_12
Ba1 0.0105(6) 0.0154(7) 0.0009(13) -0.0011(4) -0.0005(7) 0.0000(4)
Ba2 0.0092(6) 0.0146(7) 0.0009(12) -0.0004(4) -0.0015(7) -0.0004(4)

loop_
_atom_type_symbol
_atom_type_description
_atom_type_scat_dispersion_real
_atom_type_scat_dispersion_imag
_atom_type_scat_source
Al Al 0.0111 0.0163 'International Tables Vol C Tables 4.2.6.8 and 6.1.1.4'
Ba Ba -1.6744 0.8609 'International Tables Vol C Tables 4.2.6.8 and 6.1.1.4'
O O -0.0014 0.0018 'International Tables Vol C Tables 4.2.6.8 and 6.1.1.4'
Si Si 0.0155 0.0226 'International Tables Vol C Tables 4.2.6.8 and 6.1.1.4'

loop_
_geom_angle_atom_site_label_1
_geom_angle_atom_site_label_2
_geom_angle_atom_site_label_3
_geom_angle
_geom_angle_site_symmetry_1
_geom_angle_site_symmetry_3
O1 Ba1 Al8 88.7(4) 1_554 .
O1 Ba1 O2 66.6(4) 1_554 1_554
O1 Ba1 O10 145.1(3) 1_554 1_454
O1 Ba1 O12 125.0(3) 1_554 4_565
O1 Ba1 O13 149.9(6) 1_554 1_554
O1 Ba1 O14 97.7(4) 1_554 1_454
O1 Ba1 O16 74.2(4) 1_554 .
O2 Ba1 Al8 115.1(4) 1_554 .
O2 Ba1 O10 148.0(3) 1_554 1_454
O2 Ba1 O12 70.6(4) 1_554 4_565
O2 Ba1 O14 150.6(6) 1_554 1_454
O4 Ba1 Al8 27.3(2) . .
O4 Ba1 O1 98.6(4) . 1_554
O4 Ba1 O2 95.8(4) . 1_554
O4 Ba1 O8 136.3(4) . 1_554
O4 Ba1 O9 140.6(4) . 1_554
O4 Ba1 O10 84.6(4) . 1_454
O4 Ba1 O12 53.2(4) . 4_565
O4 Ba1 O13 109.2(5) . 1_554
O4 Ba1 O14 111.5(5) . 1_454
O4 Ba1 O16 55.8(4) . .
O8 Ba1 Al8 163.6(3) 1_554 .
O8 Ba1 O1 97.5(4) 1_554 1_554
O8 Ba1 O2 54.9(4) 1_554 1_554
O8 Ba1 O9 80.3(4) 1_554 1_554
O8 Ba1 O10 104.0(4) 1_554 1_454
O8 Ba1 O12 84.5(4) 1_554 4_565
O8 Ba1 O13 54.3(4) 1_554 1_554
O8 Ba1 O14 106.2(4) 1_554 1_454
O8 Ba1 O16 167.2(5) 1_554 .
O9 Ba1 Al8 115.3(3) 1_554 .
O9 Ba1 O1 54.5(4) 1_554 1_554
O9 Ba1 O2 97.6(4) 1_554 1_554
O9 Ba1 O10 102.3(4) 1_554 1_454
O9 Ba1 O12 164.4(4) 1_554 4_565
O9 Ba1 O13 105.2(5) 1_554 1_554
O9 Ba1 O14 54.4(4) 1_554 1_454
O9 Ba1 O16 87.0(5) 1_554 .
O10 Ba1 Al8 78.4(4) 1_454 .
O12 Ba1 Al8 79.6(3) 4_565 .
O12 Ba1 O10 84.6(4) 4_565 1_454
O13 Ba1 Al8 121.4(4) 1_554 .
O13 Ba1 O2 98.6(4) 1_554 1_554
O13 Ba1 O10 52.1(4) 1_554 1_454
O13 Ba1 O12 67.9(4) 1_554 4_565
O13 Ba1 O14 82.9(4) 1_554 1_454
O13 Ba1 O16 131.4(4) 1_554 .
O14 Ba1 Al8 87.9(4) 1_454 .
O14 Ba1 O10 50.1(4) 1_454 1_454
O14 Ba1 O12 134.7(4) 1_454 4_565
O16 Ba1 Al8 28.7(4) . .
O16 Ba1 O2 126.9(4) . 1_554
O16 Ba1 O10 79.4(4) . 1_454
O16 Ba1 O12 108.2(5) . 4_565
O16 Ba1 O14 66.3(5) . 1_454
Si7 Ba2 Si4 141.50(13) 1_554 1_655
O3 Ba2 Si4 127.1(4) . 1_655
O3 Ba2 Si7 90.7(4) . 1_554
O3 Ba2 O4 50.3(4) . .
O3 Ba2 O5 78.9(4) . 1_655
O3 Ba2 O6 148.8(6) . 1_655
O3 Ba2 O7 98.7(4) . 1_655
O3 Ba2 O11 131.9(3) . 1_554
O3 Ba2 O15 72.3(4) . 4_665
O4 Ba2 Si4 128.9(3) . 1_655
O4 Ba2 Si7 78.6(3) . 1_554
O5 Ba2 Si4 77.7(3) 1_655 1_655
O5 Ba2 Si7 122.2(4) 1_655 1_554
O5 Ba2 O4 51.2(4) 1_655 .
O5 Ba2 O7 149.6(5) 1_655 1_655
O5 Ba2 O11 68.0(5) 1_655 1_554
O5 Ba2 O15 135.0(4) 1_655 4_665
O6 Ba2 Si4 26.9(4) 1_655 1_655
O6 Ba2 Si7 115.2(4) 1_655 1_554
O6 Ba2 O4 147.4(3) 1_655 .
O6 Ba2 O5 99.3(4) 1_655 1_655
O6 Ba2 O7 67.0(3) 1_655 1_655
O6 Ba2 O11 72.9(4) 1_655 1_554
O6 Ba2 O15 123.0(4) 1_655 4_665
O7 Ba2 Si4 80.0(3) 1_655 1_655
O7 Ba2 Si7 88.0(4) 1_655 1_554
O7 Ba2 O4 145.4(3) 1_655 .
O7 Ba2 O11 127.4(4) 1_655 1_554
O8 Ba2 Si4 86.6(3) 1_655 1_655
O8 Ba2 Si7 115.2(3) 1_655 1_554
O8 Ba2 O3 54.7(4) 1_655 .
O8 Ba2 O4 103.7(3) 1_655 .
O8 Ba2 O5 104.2(4) 1_655 1_655
O8 Ba2 O6 96.7(4) 1_655 1_655
O8 Ba2 O7 53.8(4) 1_655 1_655
O8 Ba2 O11 165.0(4) 1_655 1_554
O8 Ba2 O15 86.5(4) 1_655 4_665
O9 Ba2 Si4 27.6(2) 1_655 1_655
O9 Ba2 Si7 163.2(3) 1_655 1_554
O9 Ba2 O3 103.7(5) 1_655 .
O9 Ba2 O4 104.0(3) 1_655 .
O9 Ba2 O5 54.3(4) 1_655 1_655
O9 Ba2 O6 54.3(4) 1_655 1_655
O9 Ba2 O7 98.0(4) 1_655 1_655
O9 Ba2 O8 80.6(4) 1_655 1_655
O9 Ba2 O11 84.6(4) 1_655 1_554
O9 Ba2 O15 166.1(4) 1_655 4_665
O10 Ba2 Si4 119.4(3) 1_554 1_655
O10 Ba2 Si7 27.5(3) 1_554 1_554
O10 Ba2 O3 113.0(5) 1_554 .
O10 Ba2 O4 82.7(4) 1_554 .
O10 Ba2 O5 109.1(5) 1_554 1_655
O10 Ba2 O6 97.2(5) 1_554 1_655
O10 Ba2 O7 99.8(5) 1_554 1_655
O10 Ba2 O8 141.2(4) 1_554 1_655
O10 Ba2 O9 135.8(4) 1_554 1_655
O10 Ba2 O11 52.7(4) 1_554 1_554
O10 Ba2 O15 55.7(4) 1_554 4_665
O11 Ba2 Si4 79.3(3) 1_554 1_655
O11 Ba2 Si7 79.4(3) 1_554 1_554
O11 Ba2 O4 81.6(3) 1_554 .
O15 Ba2 Si4 147.2(2) 4_665 1_655
O15 Ba2 Si7 28.7(4) 4_665 1_554
O15 Ba2 O4 83.8(3) 4_665 .
O15 Ba2 O7 70.1(4) 4_665 1_655
O15 Ba2 O11 108.1(5) 4_665 1_554
Ba1 Al1 Ba2 73.73(10) 1_556 1_455
Si7 Al1 Ba1 158.39(17) 4_465 1_556
Si7 Al1 Ba2 107.0(3) 4_465 1_455
O3 Al1 Ba1 111.4(5) 1_455 1_556
O3 Al1 Ba2 50.5(4) 1_455 1_455
O3 Al1 Si7 83.0(5) 1_455 4_465
O8 Al1 Ba1 50.4(5) . 1_556
O8 Al1 Ba2 50.2(5) . 1_455
O8 Al1 Si7 112.8(5) . 4_465
O8 Al1 O3 100.2(7) . 1_455
O13 Al1 Ba1 52.1(5) . 1_556
O13 Al1 Ba2 114.8(5) . 1_455
O13 Al1 Si7 137.0(6) . 4_465
O13 Al1 O3 116.0(8) . 1_455
O13 Al1 O8 101.7(7) . .
O13 Al1 O15 110.3(10) . .
O15 Al1 Ba1 139.3(7) . 1_556
O15 Al1 Ba2 134.9(7) . 1_455
O15 Al1 Si7 29.6(7) . 4_465
O15 Al1 O3 109.2(8) . 1_455
O15 Al1 O8 119.2(6) . .
Ba2 Al2 Ba1 73.25(10) 1_455 1_556
Al8 Al2 Ba1 159.10(18) 3_666 1_556
Al8 Al2 Ba2 107.5(2) 3_666 1_455
O5 Al2 Ba1 112.0(5) . 1_556
O5 Al2 Ba2 51.9(4) . 1_455
O5 Al2 Al8 82.2(5) . 3_666
O5 Al2 O9 101.1(7) . .
O5 Al2 O14 116.1(8) . 1_455
O5 Al2 O16 108.9(9) . 3_666
O9 Al2 Ba1 49.7(5) . 1_556
O9 Al2 Ba2 49.5(5) . 1_455
O9 Al2 Al8 114.2(6) . 3_666
O14 Al2 Ba1 54.0(4) 1_455 1_556
O14 Al2 Ba2 116.3(5) 1_455 1_455
O14 Al2 Al8 134.8(5) 1_455 3_666
O14 Al2 O9 102.8(7) 1_455 .
O16 Al2 Ba1 138.6(7) 3_666 1_556
O16 Al2 Ba2 131.4(8) 3_666 1_455
O16 Al2 Al8 28.0(8) 3_666 3_666
O16 Al2 O9 115.6(7) 3_666 .
O16 Al2 O14 112.1(10) 3_666 1_455
Ba2 Al3 Ba1 73.13(10) 1_455 1_556
O2 Al3 Ba1 53.0(5) . 1_556
O2 Al3 Ba2 113.2(5) . 1_455
O7 Al3 Ba1 114.2(5) . 1_556
O7 Al3 Ba2 53.6(4) . 1_455
O7 Al3 O2 114.2(8) . .
O7 Al3 O8 103.0(7) . .
O8 Al3 Ba1 49.0(5) . 1_556
O8 Al3 Ba2 50.0(5) . 1_455
O8 Al3 O2 101.5(7) . .
O12 Al3 Ba1 129.6(8) . 1_556
O12 Al3 Ba2 136.7(7) . 1_455
O12 Al3 O2 108.9(9) . .
O12 Al3 O7 115.8(10) . .
O12 Al3 O8 112.3(6) . .
Ba2 Al4 Ba1 73.70(10) 1_455 1_556
Al6 Al4 Ba1 106.9(2) 3_767 1_556
Al6 Al4 Ba2 151.40(18) 3_767 1_455
O1 Al4 Ba1 50.9(4) . 1_556
O1 Al4 Ba2 113.0(5) . 1_455
O1 Al4 Al6 86.0(5) . 3_767
O6 Al4 Ba1 112.2(5) . 1_556
O6 Al4 Ba2 51.9(4) . 1_455
O6 Al4 Al6 140.5(6) . 3_767
O6 Al4 O1 114.6(8) . .
O6 Al4 O9 101.9(7) . .
O6 Al4 O11 113.7(10) . 3_767
O9 Al4 Ba1 49.9(5) . 1_556
O9 Al4 Ba2 50.3(5) . 1_455
O9 Al4 Al6 107.3(5) . 3_767
O9 Al4 O1 100.0(7) . .
O11 Al4 Ba1 134.0(8) 3_767 1_556
O11 Al4 Ba2 137.2(7) 3_767 1_455
O11 Al4 Al6 28.2(8) 3_767 3_767
O11 Al4 O1 109.4(9) 3_767 .
O11 Al4 O9 116.5(7) 3_767 .
Ba1 Al5 Ba2 84.13(12) . .
Al3 Al5 Ba1 86.4(2) 4_565 .
Al3 Al5 Ba2 116.94(18) 4_565 .
O3 Al5 Ba1 127.4(6) . .
O3 Al5 Ba2 44.9(5) . .
O3 Al5 Al3 104.0(5) . 4_565
O3 Al5 O4 103.2(6) . .
O3 Al5 O7 110.0(9) . .
O3 Al5 O12 115.5(7) . 4_565
O4 Al5 Ba1 41.2(6) . .
O4 Al5 Ba2 61.0(4) . .
O4 Al5 Al3 126.8(7) . 4_565
O4 Al5 O7 111.0(6) . .
O7 Al5 Ba1 118.3(6) . .
O7 Al5 Ba2 137.2(6) . .
O7 Al5 Al3 101.3(5) . 4_565
O12 Al5 Ba1 61.7(6) 4_565 .
O12 Al5 Ba2 108.4(5) 4_565 .
O12 Al5 Al3 24.8(6) 4_565 4_565
O12 Al5 O4 101.9(9) 4_565 .
O12 Al5 O7 114.3(7) 4_565 .
Ba2 Al6 Ba1 83.11(12) 1_556 1_656
O1 Al6 Ba1 137.2(6) . 1_656
O1 Al6 Ba2 117.2(6) . 1_556
O1 Al6 O11 113.2(8) . .
O10 Al6 Ba1 60.2(5) . 1_656
O10 Al6 Ba2 41.4(7) . 1_556
O10 Al6 O1 109.1(7) . .
O10 Al6 O11 102.0(9) . .
O10 Al6 O14 106.5(7) . .
O11 Al6 Ba1 109.6(5) . 1_656
O11 Al6 Ba2 61.2(6) . 1_556
O14 Al6 Ba1 47.6(5) . 1_656
O14 Al6 Ba2 126.8(6) . 1_556
O14 Al6 O1 113.4(10) . .
O14 Al6 O11 111.8(8) . .
Ba2 Al7 Ba1 85.34(12) 1_556 1_656
Si1 Al7 Ba1 108.20(15) 4_666 1_656
Si1 Al7 Ba2 83.5(2) 4_666 1_556
O2 Al7 Ba1 139.0(7) . 1_656
O2 Al7 Ba2 118.6(7) . 1_556
O2 Al7 Si1 107.3(6) . 4_666
O2 Al7 O10 109.9(7) . .
O2 Al7 O13 112.5(10) . 1_655
O2 Al7 O15 117.0(8) . 4_666
O10 Al7 Ba1 62.7(5) . 1_656
O10 Al7 Ba2 44.6(7) . 1_556
O10 Al7 Si1 126.1(8) . 4_666
O13 Al7 Ba1 47.2(5) 1_655 1_656
O13 Al7 Ba2 127.9(7) 1_655 1_556
O13 Al7 Si1 91.5(6) 1_655 4_666
O13 Al7 O10 108.3(7) 1_655 .
O13 Al7 O15 110.0(8) 1_655 4_666
O15 Al7 Ba1 103.9(4) 4_666 1_656
O15 Al7 Ba2 54.5(5) 4_666 1_556
O15 Al7 Si1 29.1(5) 4_666 4_666
O15 Al7 O10 98.0(9) 4_666 .
Ba1 Al8 Ba2 84.92(12) . .
O4 Al8 Ba1 43.8(6) . .
O4 Al8 Ba2 60.4(4) . .
O5 Al8 Ba1 128.0(6) 1_655 .
O5 Al8 Ba2 46.3(5) 1_655 .
O5 Al8 O4 104.8(6) 1_655 .
O6 Al8 Ba1 119.5(6) . .
O6 Al8 Ba2 137.3(6) . .
O6 Al8 O4 111.9(7) . .
O6 Al8 O5 110.3(10) . 1_655
O16 Al8 Ba1 54.6(6) . .
O16 Al8 Ba2 109.8(5) . .
O16 Al8 O4 97.9(9) . .
O16 Al8 O5 118.2(8) . 1_655
O16 Al8 O6 112.8(8) . .
Al4 O1 Ba1 101.4(5) . 1_556
Al6 O1 Ba1 122.0(8) . 1_556
Al6 O1 Al4 136.6(10) . .
Al3 O2 Ba1 98.8(5) . 1_556
Al7 O2 Ba1 120.8(9) . 1_556
Al7 O2 Al3 140.3(10) . .
Si1 O3 Ba2 102.0(5) 1_655 .
Al5 O3 Ba2 110.7(8) . .
Al5 O3 Si1 146.4(10) . 1_655
Ba1 O4 Ba2 113.9(5) . .
Al5 O4 Ba1 112.9(7) . .
Al5 O4 Ba2 92.2(5) . .
Al5 O4 Al8 131.4(11) . .
Al8 O4 Ba1 108.8(6) . .
Al8 O4 Ba2 92.9(5) . .
Si8 O5 Ba2 108.5(7) 1_455 1_455
Al2 O5 Ba2 101.0(5) . 1_455
Al2 O5 Si8 148.7(10) . 1_455
Al4 O6 Ba2 101.2(6) . 1_455
Al4 O6 Al8 138.8(9) . .
Al8 O6 Ba2 120.0(9) . 1_455
Al3 O7 Ba2 99.6(6) . 1_455
Al3 O7 Al5 140.8(9) . .
Al5 O7 Ba2 119.5(8) . 1_455
Ba1 O8 Ba2 99.3(4) 1_556 1_455
Al1 O8 Ba1 102.0(6) . 1_556
Al1 O8 Ba2 102.5(5) . 1_455
Al3 O8 Ba1 104.0(5) . 1_556
Al3 O8 Ba2 102.8(6) . 1_455
Al3 O8 Al1 139.9(8) . .
Ba2 O9 Ba1 99.5(4) 1_455 1_556
Al2 O9 Ba1 103.1(7) . 1_556
Al2 O9 Ba2 103.1(6) . 1_455
Al4 O9 Ba1 103.1(6) . 1_556
Al4 O9 Ba2 102.1(6) . 1_455
Al4 O9 Al2 139.8(8) . .
Ba2 O10 Ba1 112.0(5) 1_556 1_656
Al6 O10 Ba1 93.9(6) . 1_656
Al6 O10 Ba2 113.4(8) . 1_556
Al6 O10 Al7 133.2(13) . .
Al7 O10 Ba1 90.1(6) . 1_656
Al7 O10 Ba2 108.0(8) . 1_556
Si4 O11 Ba2 142.3(10) 3_767 1_556
Si4 O11 Al6 123.9(12) 3_767 .
Al6 O11 Ba2 90.9(6) . 1_556
Si5 O12 Ba1 90.5(5) 4_566 4_566
Al3 O12 Ba1 139.4(11) . 4_566
Al3 O12 Si5 129.6(13) . 4_566
Si7 O13 Ba1 107.3(8) 1_455 1_556
Al1 O13 Ba1 100.8(7) . 1_556
Al1 O13 Si7 146.7(11) . 1_455
Si2 O14 Ba1 98.4(6) 1_655 1_656
Al6 O14 Ba1 107.7(7) . 1_656
Al6 O14 Si2 147.9(10) . 1_655
Si7 O15 Ba2 96.8(6) 4_465 4_466
Al1 O15 Ba2 141.7(10) . 4_466
Al1 O15 Si7 121.3(11) . 4_465
Si2 O16 Ba1 138.6(11) 3_666 .
Si2 O16 Al8 124.4(12) 3_666 .
Al8 O16 Ba1 96.8(6) . .

loop_
_geom_bond_atom_site_label_1
_geom_bond_atom_site_label_2
_geom_bond_distance
_geom_bond_site_symmetry_2
Ba1 Al8 3.469(7) .
Ba1 O1 2.822(12) 1_554
Ba1 O2 2.890(13) 1_554
Ba1 O4 2.538(19) .
Ba1 O8 2.784(13) 1_554
Ba1 O9 2.800(15) 1_554
Ba1 O10 3.281(14) 1_454
Ba1 O12 3.125(16) 4_565
Ba1 O13 2.840(13) 1_554
Ba1 O14 2.924(12) 1_454
Ba1 O16 2.846(17) .
Ba2 Si4 3.522(6) 1_655
Ba2 Si7 3.489(7) 1_554
Ba2 O3 2.803(13) .
Ba2 O4 3.252(10) .
Ba2 O5 2.849(13) 1_655
Ba2 O6 2.824(12) 1_655
Ba2 O7 2.905(12) 1_655
Ba2 O8 2.795(13) 1_655
Ba2 O9 2.773(14) 1_655
Ba2 O10 2.57(2) 1_554
Ba2 O11 3.126(16) 1_554
Ba2 O15 2.860(16) 4_665
Al1 O3 1.679(18) 1_455
Al1 O8 1.673(10) .
Al1 O13 1.63(2) .
Al1 O15 1.660(13) .
Al2 Al8 2.941(8) 3_666
Al2 O5 1.647(18) .
Al2 O9 1.679(10) .
Al2 O14 1.67(2) 1_455
Al2 O16 1.647(14) 3_666
Al3 O2 1.710(19) .
Al3 O7 1.63(2) .
Al3 O8 1.670(9) .
Al3 O12 1.608(13) .
Al4 Al6 2.932(8) 3_767
Al4 O1 1.695(18) .
Al4 O6 1.63(2) .
Al4 O9 1.666(10) .
Al4 O11 1.653(14) 3_767
Al5 O3 1.644(14) .
Al5 O4 1.681(13) .
Al5 O7 1.689(17) .
Al5 O12 1.65(2) 4_565
Al6 O1 1.661(13) .
Al6 O10 1.650(14) .
Al6 O11 1.67(2) .
Al6 O14 1.653(17) .
Al7 O2 1.634(14) .
Al7 O10 1.693(15) .
Al7 O13 1.662(18) 1_655
Al7 O15 1.688(19) 4_666
Al8 O4 1.683(13) .
Al8 O5 1.679(14) 1_655
Al8 O6 1.678(17) .
Al8 O16 1.68(2) .

loop_
_geom_torsion_atom_site_label_1
_geom_torsion_atom_site_label_2
_geom_torsion_atom_site_label_3
_geom_torsion_atom_site_label_4
_geom_torsion
_geom_torsion_site_symmetry_1
_geom_torsion_site_symmetry_2
_geom_torsion_site_symmetry_3
_geom_torsion_site_symmetry_4
Ba1 Al1 O8 Ba2 -102.5(5) 1_556 . . 1_455
Ba1 Al1 O8 Al3 129.5(17) 1_556 . . .
Ba1 Al1 O13 Si7 148(2) 1_556 . . 1_455
Ba1 Al1 O15 Ba2 26.9(15) 1_556 . . 4_466
Ba1 Al1 O15 Si7 -147.1(6) 1_556 . . 4_465
Ba1 Al2 O5 Ba2 -44.7(6) 1_556 . . 1_455
Ba1 Al2 O5 Si8 115.6(17) 1_556 . . 1_455
Ba1 Al2 O9 Ba2 103.1(5) 1_556 . . 1_455
Ba1 Al2 O9 Al4 -129.4(19) 1_556 . . .
Ba1 Al3 O2 Al7 -176.3(19) 1_556 . . .
Ba1 Al3 O7 Ba2 -43.4(6) 1_556 . . 1_455
Ba1 Al3 O7 Al5 132.9(13) 1_556 . . .
Ba1 Al3 O8 Ba2 103.2(5) 1_556 . . 1_455
Ba1 Al3 O8 Al1 -129.0(17) 1_556 . . .
Ba1 Al3 O12 Ba1 137.5(8) 1_556 . . 4_566
Ba1 Al3 O12 Si5 -31.5(12) 1_556 . . 4_566
Ba1 Al4 O1 Al6 177.4(16) 1_556 . . .
Ba1 Al4 O6 Ba2 45.1(6) 1_556 . . 1_455
Ba1 Al4 O6 Al8 -135.7(12) 1_556 . . .
Ba1 Al4 O9 Ba2 -102.8(5) 1_556 . . 1_455
Ba1 Al4 O9 Al2 129.4(19) 1_556 . . .
Ba1 Al5 O3 Ba2 18.1(10) . . . .
Ba1 Al5 O3 Si1 -175.7(13) . . . 1_655
Ba1 Al5 O4 Ba2 -117.1(7) . . . .
Ba1 Al5 O4 Al8 147.0(11) . . . .
Ba1 Al5 O7 Ba2 -11.5(9) . . . 1_455
Ba1 Al5 O7 Al3 172.8(12) . . . .
Ba1 Al6 O1 Ba1 101.4(10) 1_656 . . 1_556
Ba1 Al6 O1 Al4 -75.7(13) 1_656 . . .
Ba1 Al6 O10 Ba2 116.1(7) 1_656 . . 1_556
Ba1 Al6 O10 Al7 -93.8(14) 1_656 . . .
Ba1 Al6 O11 Ba2 -70.1(4) 1_656 . . 1_556
Ba1 Al6 O11 Si4 94.6(9) 1_656 . . 3_767
Ba1 Al6 O14 Si2 143(2) 1_656 . . 1_655
Ba1 Al7 O2 Ba1 -104.1(11) 1_656 . . 1_556
Ba1 Al7 O2 Al3 71.6(16) 1_656 . . .
Ba1 Al7 O10 Ba2 -113.2(6) 1_656 . . 1_556
Ba1 Al7 O10 Al6 95.4(13) 1_656 . . .
Ba1 Al8 O4 Ba2 116.5(6) . . . .
Ba1 Al8 O4 Al5 -148.0(11) . . . .
Ba1 Al8 O6 Ba2 12.3(9) . . . 1_455
Ba1 Al8 O6 Al4 -166.9(12) . . . .
Ba1 Al8 O16 Si2 -176.2(12) . . . 3_666
Ba2 Al1 O8 Ba1 102.5(5) 1_455 . . 1_556
Ba2 Al1 O8 Al3 -128.0(17) 1_455 . . .
Ba2 Al1 O13 Ba1 -41.5(7) 1_455 . . 1_556
Ba2 Al1 O13 Si7 106.1(17) 1_455 . . 1_455
Ba2 Al1 O15 Ba2 150.4(7) 1_455 . . 4_466
Ba2 Al1 O15 Si7 -23.6(11) 1_455 . . 4_465
Ba2 Al2 O5 Si8 160(2) 1_455 . . 1_455
Ba2 Al2 O9 Ba1 -103.1(5) 1_455 . . 1_556
Ba2 Al2 O9 Al4 127.5(19) 1_455 . . .
Ba2 Al3 O2 Ba1 44.0(6) 1_455 . . 1_556
Ba2 Al3 O2 Al7 -132.3(14) 1_455 . . .
Ba2 Al3 O7 Al5 176.2(18) 1_455 . . .
Ba2 Al3 O8 Ba1 -103.2(5) 1_455 . . 1_556
Ba2 Al3 O8 Al1 127.9(17) 1_455 . . .
Ba2 Al3 O12 Ba1 28.3(15) 1_455 . . 4_566
Ba2 Al3 O12 Si5 -140.7(8) 1_455 . . 4_566
Ba2 Al4 O1 Ba1 -42.3(6) 1_455 . . 1_556
Ba2 Al4 O1 Al6 135.1(11) 1_455 . . .
Ba2 Al4 O6 Al8 179.3(18) 1_455 . . .
Ba2 Al4 O9 Ba1 102.8(5) 1_455 . . 1_556
Ba2 Al4 O9 Al2 -127.8(19) 1_455 . . .
Ba2 Al5 O3 Si1 166(2) . . . 1_655
Ba2 Al5 O4 Ba1 117.1(7) . . . .
Ba2 Al5 O4 Al8 -95.8(10) . . . .
Ba2 Al5 O7 Ba2 102.8(9) . . . 1_455
Ba2 Al5 O7 Al3 -72.9(15) . . . .
Ba2 Al6 O1 Ba1 -9.5(9) 1_556 . . 1_556
Ba2 Al6 O1 Al4 173.5(10) 1_556 . . .
Ba2 Al6 O10 Ba1 -116.1(7) 1_556 . . 1_656
Ba2 Al6 O10 Al7 150.2(15) 1_556 . . .
Ba2 Al6 O11 Si4 164.6(10) 1_556 . . 3_767
Ba2 Al6 O14 Ba1 27.6(10) 1_556 . . 1_656
Ba2 Al6 O14 Si2 170.4(13) 1_556 . . 1_655
Ba2 Al7 O2 Ba1 15.0(10) 1_556 . . 1_556
Ba2 Al7 O2 Al3 -169.3(13) 1_556 . . .
Ba2 Al7 O10 Ba1 113.2(6) 1_556 . . 1_656
Ba2 Al7 O10 Al6 -151.3(15) 1_556 . . .
Ba2 Al8 O4 Ba1 -116.5(6) . . . .
Ba2 Al8 O4 Al5 95.5(10) . . . .
Ba2 Al8 O6 Ba2 -105.4(9) . . . 1_455
Ba2 Al8 O6 Al4 75.4(15) . . . .
Ba2 Al8 O16 Ba1 68.1(4) . . . .
Ba2 Al8 O16 Si2 -108.0(9) . . . 3_666
Si1 Al7 O2 Ba1 107.0(6) 4_666 . . 1_556
Si1 Al7 O2 Al3 -77.3(17) 4_666 . . .
Si1 Al7 O10 Ba1 93.3(6) 4_666 . . 1_656
Si1 Al7 O10 Ba2 -19.9(8) 4_666 . . 1_556
Si1 Al7 O10 Al6 -171.3(8) 4_666 . . .
Si7 Al1 O8 Ba1 -163.9(3) 4_465 . . 1_556
Si7 Al1 O8 Ba2 93.6(4) 4_465 . . 1_455
Si7 Al1 O8 Al3 -34.4(16) 4_465 . . .
Si7 Al1 O13 Ba1 153.3(4) 4_465 . . 1_556
Si7 Al1 O13 Si7 -59(2) 4_465 . . 1_455
Si7 Al1 O15 Ba2 174.0(16) 4_465 . . 4_466
Al3 Al5 O3 Ba2 114.3(5) 4_565 . . .
Al3 Al5 O3 Si1 -79.5(18) 4_565 . . 1_655
Al3 Al5 O4 Ba1 13.7(7) 4_565 . . .
Al3 Al5 O4 Ba2 -103.4(4) 4_565 . . .
Al3 Al5 O4 Al8 160.8(7) 4_565 . . .
Al3 Al5 O7 Ba2 -103.5(6) 4_565 . . 1_455
Al3 Al5 O7 Al3 80.8(15) 4_565 . . .
Al6 Al4 O1 Ba1 115.6(4) 3_767 . . 1_556
Al6 Al4 O1 Al6 -67.0(13) 3_767 . . .
Al6 Al4 O6 Ba2 -143.4(5) 3_767 . . 1_455
Al6 Al4 O6 Al8 36(2) 3_767 . . .
Al6 Al4 O9 Ba1 -97.7(4) 3_767 . . 1_556
Al6 Al4 O9 Ba2 159.4(3) 3_767 . . 1_455
Al6 Al4 O9 Al2 31.6(18) 3_767 . . .
Al8 Al2 O5 Ba2 119.4(5) 3_666 . . 1_455
Al8 Al2 O5 Si8 -80.3(18) 3_666 . . 1_455
Al8 Al2 O9 Ba1 164.1(3) 3_666 . . 1_556
Al8 Al2 O9 Ba2 -92.8(5) 3_666 . . 1_455
Al8 Al2 O9 Al4 34.7(18) 3_666 . . .
O1 Al4 O6 Ba2 100.8(6) . . . 1_455
O1 Al4 O6 Al8 -79.9(16) . . . .
O1 Al4 O9 Ba1 -8.8(7) . . . 1_556
O1 Al4 O9 Ba2 -111.6(7) . . . 1_455
O1 Al4 O9 Al2 120.6(16) . . . .
O1 Al6 O10 Ba1 134.2(8) . . . 1_656
O1 Al6 O10 Ba2 -109.8(9) . . . 1_556
O1 Al6 O10 Al7 40.4(15) . . . .
O1 Al6 O11 Ba2 109.4(7) . . . 1_556
O1 Al6 O11 Si4 -86.0(10) . . . 3_767
O1 Al6 O14 Ba1 -133.4(6) . . . 1_656
O1 Al6 O14 Si2 9(2) . . . 1_655
O2 Al3 O7 Ba2 -101.9(6) . . . 1_455
O2 Al3 O7 Al5 74.3(16) . . . .
O2 Al3 O8 Ba1 7.6(8) . . . 1_556
O2 Al3 O8 Ba2 110.8(7) . . . 1_455
O2 Al3 O8 Al1 -121.4(15) . . . .
O2 Al3 O12 Ba1 -165.4(9) . . . 4_566
O2 Al3 O12 Si5 25.7(11) . . . 4_566
O2 Al7 O10 Ba1 -135.8(8) . . . 1_656
O2 Al7 O10 Ba2 110.9(9) . . . 1_556
O2 Al7 O10 Al6 -40.4(16) . . . .
O3 Al1 O8 Ba1 109.4(7) 1_455 . . 1_556
O3 Al1 O8 Ba2 6.9(7) 1_455 . . 1_455
O3 Al1 O8 Al3 -121.1(15) 1_455 . . .
O3 Al1 O13 Ba1 -97.8(7) 1_455 . . 1_556
O3 Al1 O13 Si7 50(2) 1_455 . . 1_455
O3 Al1 O15 Ba2 -156.8(9) 1_455 . . 4_466
O3 Al1 O15 Si7 29.2(10) 1_455 . . 4_465
O3 Al5 O4 Ba1 132.7(7) . . . .
O3 Al5 O4 Ba2 15.6(8) . . . .
O3 Al5 O4 Al8 -80.2(11) . . . .
O3 Al5 O7 Ba2 147.0(7) . . . 1_455
O3 Al5 O7 Al3 -28.7(17) . . . .
O4 Al5 O3 Ba2 -19.5(10) . . . .
O4 Al5 O3 Si1 146.7(17) . . . 1_655
O4 Al5 O7 Ba2 33.4(10) . . . 1_455
O4 Al5 O7 Al3 -142.3(14) . . . .
O4 Al8 O6 Ba2 -36.0(10) . . . 1_455
O4 Al8 O6 Al4 144.8(14) . . . .
O4 Al8 O16 Ba1 6.9(6) . . . .
O4 Al8 O16 Si2 -169.3(9) . . . 3_666
O5 Al2 O9 Ba1 -109.5(7) . . . 1_556
O5 Al2 O9 Ba2 -6.4(8) . . . 1_455
O5 Al2 O9 Al4 121.1(16) . . . .
O5 Al8 O4 Ba1 -130.1(7) 1_655 . . .
O5 Al8 O4 Ba2 -13.6(9) 1_655 . . .
O5 Al8 O4 Al5 81.9(11) 1_655 . . .
O5 Al8 O6 Ba2 -152.1(7) 1_655 . . 1_455
O5 Al8 O6 Al4 28.7(16) 1_655 . . .
O5 Al8 O16 Ba1 118.4(7) 1_655 . . .
O5 Al8 O16 Si2 -57.8(13) 1_655 . . 3_666
O6 Al4 O1 Ba1 -99.4(7) . . . 1_556
O6 Al4 O1 Al6 78.0(14) . . . .
O6 Al4 O9 Ba1 109.2(7) . . . 1_556
O6 Al4 O9 Ba2 6.3(8) . . . 1_455
O6 Al4 O9 Al2 -121.5(16) . . . .
O6 Al8 O4 Ba1 110.4(8) . . . .
O6 Al8 O4 Ba2 -133.1(7) . . . .
O6 Al8 O4 Al5 -37.6(12) . . . .
O6 Al8 O16 Ba1 -110.9(7) . . . .
O6 Al8 O16 Si2 72.9(11) . . . 3_666
O7 Al3 O2 Ba1 102.9(7) . . . 1_556
O7 Al3 O2 Al7 -73.4(17) . . . .
O7 Al3 O8 Ba1 -110.9(7) . . . 1_556
O7 Al3 O8 Ba2 -7.7(8) . . . 1_455
O7 Al3 O8 Al1 120.2(15) . . . .
O7 Al3 O12 Ba1 -35.0(12) . . . 4_566
O7 Al3 O12 Si5 156.0(9) . . . 4_566
O7 Al5 O3 Ba2 -137.9(7) . . . .
O7 Al5 O3 Si1 28.3(19) . . . 1_655
O7 Al5 O4 Ba1 -109.5(8) . . . .
O7 Al5 O4 Ba2 133.4(7) . . . .
O7 Al5 O4 Al8 37.5(12) . . . .
O8 Al1 O13 Ba1 9.9(7) . . . 1_556
O8 Al1 O13 Si7 157.5(17) . . . 1_455
O8 Al1 O15 Ba2 88.9(13) . . . 4_466
O8 Al1 O15 Si7 -85.0(11) . . . 4_465
O8 Al3 O2 Ba1 -7.2(7) . . . 1_556
O8 Al3 O2 Al7 176.5(15) . . . .
O8 Al3 O7 Ba2 7.3(7) . . . 1_455
O8 Al3 O7 Al5 -176.4(13) . . . .
O8 Al3 O12 Ba1 83.0(12) . . . 4_566
O8 Al3 O12 Si5 -86.0(11) . . . 4_566
O9 Al2 O5 Ba2 6.2(7) . . . 1_455
O9 Al2 O5 Si8 166.4(18) . . . 1_455
O9 Al4 O1 Ba1 8.7(7) . . . 1_556
O9 Al4 O1 Al6 -173.9(13) . . . .
O9 Al4 O6 Ba2 -6.2(8) . . . 1_455
O9 Al4 O6 Al8 173.1(13) . . . .
O10 Al6 O1 Ba1 34.9(12) . . . 1_556
O10 Al6 O1 Al4 -142.1(12) . . . .
O10 Al6 O11 Ba2 -7.7(6) . . . 1_556
O10 Al6 O11 Si4 157.0(8) . . . 3_767
O10 Al6 O14 Ba1 -13.4(11) . . . 1_656
O10 Al6 O14 Si2 129.4(17) . . . 1_655
O10 Al7 O2 Ba1 -33.3(12) . . . 1_556
O10 Al7 O2 Al3 142.5(15) . . . .
O11 Al4 O1 Ba1 131.6(6) 3_767 . . 1_556
O11 Al4 O1 Al6 -51.0(15) 3_767 . . .
O11 Al4 O6 Ba2 -132.4(6) 3_767 . . 1_455
O11 Al4 O6 Al8 46.9(17) 3_767 . . .
O11 Al4 O9 Ba1 -126.5(9) 3_767 . . 1_556
O11 Al4 O9 Ba2 130.6(9) 3_767 . . 1_455
O11 Al4 O9 Al2 3(2) 3_767 . . .
O11 Al6 O1 Ba1 -77.8(9) . . . 1_556
O11 Al6 O1 Al4 105.1(15) . . . .
O11 Al6 O10 Ba1 -105.9(6) . . . 1_656
O11 Al6 O10 Ba2 10.2(7) . . . 1_556
O11 Al6 O10 Al7 160.4(11) . . . .
O11 Al6 O14 Ba1 97.1(8) . . . 1_656
O11 Al6 O14 Si2 -120.0(19) . . . 1_655
O12 Al3 O2 Ba1 -125.8(7) . . . 1_556
O12 Al3 O2 Al7 57.9(18) . . . .
O12 Al3 O7 Ba2 130.3(6) . . . 1_455
O12 Al3 O7 Al5 -53.4(18) . . . .
O12 Al3 O8 Ba1 123.8(9) . . . 1_556
O12 Al3 O8 Ba2 -133.0(9) . . . 1_455
O12 Al3 O8 Al1 -5.1(19) . . . .
O12 Al5 O3 Ba2 90.9(8) 4_565 . . .
O12 Al5 O3 Si1 -102.9(19) 4_565 . . 1_655
O12 Al5 O4 Ba1 12.6(7) 4_565 . . .
O12 Al5 O4 Ba2 -104.6(5) 4_565 . . .
O12 Al5 O4 Al8 159.6(9) 4_565 . . .
O12 Al5 O7 Ba2 -81.2(8) 4_565 . . 1_455
O12 Al5 O7 Al3 103.1(17) 4_565 . . .
O13 Al1 O8 Ba1 -10.1(8) . . . 1_556
O13 Al1 O8 Ba2 -112.6(7) . . . 1_455
O13 Al1 O8 Al3 119.4(15) . . . .
O13 Al1 O15 Ba2 -28.2(12) . . . 4_466
O13 Al1 O15 Si7 157.8(8) . . . 4_465
O13 Al7 O2 Ba1 -153.9(8) 1_655 . . 1_556
O13 Al7 O2 Al3 21.8(18) 1_655 . . .
O13 Al7 O10 Ba1 -12.7(9) 1_655 . . 1_656
O13 Al7 O10 Ba2 -125.9(8) 1_655 . . 1_556
O13 Al7 O10 Al6 82.7(14) 1_655 . . .
O14 Al2 O5 Ba2 -104.1(7) 1_455 . . 1_455
O14 Al2 O5 Si8 56(2) 1_455 . . 1_455
O14 Al2 O9 Ba1 10.7(7) 1_455 . . 1_556
O14 Al2 O9 Ba2 113.8(7) 1_455 . . 1_455
O14 Al2 O9 Al4 -118.7(16) 1_455 . . .
O14 Al6 O1 Ba1 153.5(7) . . . 1_556
O14 Al6 O1 Al4 -23.5(15) . . . .
O14 Al6 O10 Ba1 11.4(9) . . . 1_656
O14 Al6 O10 Ba2 127.5(8) . . . 1_556
O14 Al6 O10 Al7 -82.4(14) . . . .
O14 Al6 O11 Ba2 -121.1(7) . . . 1_556
O14 Al6 O11 Si4 43.5(12) . . . 3_767
O15 Al1 O8 Ba1 -131.7(9) . . . 1_556
O15 Al1 O8 Ba2 125.9(9) . . . 1_455
O15 Al1 O8 Al3 -2(2) . . . .
O15 Al1 O13 Ba1 137.4(6) . . . 1_556
O15 Al1 O13 Si7 -75(2) . . . 1_455
O15 Al7 O2 Ba1 77.3(9) 4_666 . . 1_556
O15 Al7 O2 Al3 -107.0(17) 4_666 . . .
O15 Al7 O10 Ba1 101.6(6) 4_666 . . 1_656
O15 Al7 O10 Ba2 -11.7(6) 4_666 . . 1_556
O15 Al7 O10 Al6 -163.0(12) 4_666 . . .
O16 Al2 O5 Ba2 128.3(7) 3_666 . . 1_455
O16 Al2 O5 Si8 -71(2) 3_666 . . 1_455
O16 Al2 O9 Ba1 133.1(10) 3_666 . . 1_556
O16 Al2 O9 Ba2 -123.7(10) 3_666 . . 1_455
O16 Al2 O9 Al4 4(2) 3_666 . . .
O16 Al8 O4 Ba1 -8.1(7) . . . .
O16 Al8 O4 Ba2 108.4(6) . . . .
O16 Al8 O4 Al5 -156.1(9) . . . .
O16 Al8 O6 Ba2 73.3(9) . . . 1_455
O16 Al8 O6 Al4 -105.9(16) . . . .
